data_7120620
loop_
_publ_author_name
'Causero, Andrea'
'Elsen, Holger'
'Ballmann, Gerd'
'Escalona, Ana'
'Harder, Sjoerd'

_publ_section_title
;
 Calcium stilbene complexes: structures and dual reactivity
;
_journal_name_full 'Chem. Commun.'
_journal_paper_doi 10.1039/C7CC05792J
_journal_year 2017
_chemical_formula_moiety 'C84 H110 Ca2 N4, 2(C6 H6)'
_chemical_formula_sum 'C96 H122 Ca2 N4'
_chemical_formula_weight 1412.13
_space_group_crystal_system triclinic
_space_group_IT_number 2
_space_group_name_Hall '-P 1'
_space_group_name_H-M_alt 'P -1'
_symmetry_space_group_name_Hall '-P 1'
_symmetry_space_group_name_H-M 'P -1'
_atom_sites_solution_hydrogens mixed
_audit_creation_date 2017-02-27
_audit_creation_method
;
Olex2 1.2
(compiled 2015.09.30 svn.r3233 for OlexSys, GUI svn.r5103)
;
_audit_update_record
;
2017-07-06 deposited with the CCDC.
2017-08-17 downloaded from the CCDC.
;
_cell_angle_alpha 101.776(2)
_cell_angle_beta 91.061(2)
_cell_angle_gamma 115.639(3)
_cell_formula_units_Z 1
_cell_length_a 10.3795(3)
_cell_length_b 10.7062(4)
_cell_length_c 20.4813(4)
_cell_measurement_reflns_used 9510
_cell_measurement_temperature 100
_cell_measurement_theta_max 73.3280
_cell_measurement_theta_min 4.4290
_cell_volume 1993.93(12)
_computing_cell_refinement 'CrysAlisPro 1.171.38.43 (Rigaku OD, 2015)'
_computing_data_collection 'CrysAlisPro 1.171.38.43 (Rigaku OD, 2015)'
_computing_data_reduction 'CrysAlisPro 1.171.38.43 (Rigaku OD, 2015)'
_computing_molecular_graphics 'Olex2 (Dolomanov et al., 2009)'
_computing_publication_material 'Olex2 (Dolomanov et al., 2009)'
_computing_structure_refinement 'ShelXL (Sheldrick, 2015)'
_computing_structure_solution 'ShelXT (Sheldrick, 2015)'
_diffrn_ambient_temperature 100(2)
_diffrn_detector_area_resol_mean 5.2903
_diffrn_detector_type AtlasS2
_diffrn_measured_fraction_theta_full 0.995
_diffrn_measured_fraction_theta_max 0.994
_diffrn_measurement_details
;
List of Runs (angles in degrees, time in seconds):

  # Type    Start    End  Width  t~exp~   \w     \q     \k     \f   Frames
#--------------------------------------------------------------------------
  1  \w    -73.00  32.00   1.00   12.50    --  -41.69  77.00 -30.00  105
  2  \w   -114.00 -19.00   1.00   12.50    --  -41.69 -38.00  60.00   95
  3  \w    -64.00  31.00   1.00   12.50    --  -41.69  38.00-120.00   95
  4  \w     23.00  97.00   1.00   12.50    --   41.69-125.00 120.00   74
  5  \w     94.00 178.00   1.00   50.00    --  106.00 125.00  30.00   84
  6  \w     25.00 109.00   1.00   50.00    --  106.00 -94.00 120.00   84
  7  \w     35.00 130.00   1.00   50.00    --  106.00 -45.00 120.00   95
  8  \w     34.00 121.00   1.00   50.00    --  106.00-125.00  30.00   87
  9  \w     82.00 177.00   1.00   50.00    --  106.00  45.00 150.00   95
 10  \w     82.00 177.00   1.00   50.00    --  106.00  45.00-150.00   95
 11  \w     36.00 134.00   1.00   50.00    --  106.00 -61.00   0.00   98
 12  \w     25.00 109.00   1.00   50.00    --  106.00 -94.00-180.00   84
 13  \w     75.00 178.00   1.00   50.00    --  106.00  77.00  90.00  103
 14  \w   -112.00 -15.00   1.00   12.50    --  -41.69 -57.00-180.00   97
 15  \w   -112.00 -15.00   1.00   12.50    --  -41.69 -57.00   0.00   97
 16  \w   -116.00 -20.00   1.00   12.50    --  -41.69 -77.00 120.00   96
 17  \w   -112.00 -15.00   1.00   12.50    --  -41.69 -57.00 -90.00   97
;
_diffrn_measurement_device 'four-circle diffractometer'
_diffrn_measurement_device_type 'SuperNova, Dual, Cu at zero, AtlasS2'
_diffrn_measurement_method '\w scans'
_diffrn_radiation_type CuK\a
_diffrn_radiation_wavelength 1.54184
_diffrn_reflns_av_R_equivalents 0.0356
_diffrn_reflns_av_unetI/netI 0.0374
_diffrn_reflns_Laue_measured_fraction_full 0.995
_diffrn_reflns_Laue_measured_fraction_max 0.994
_diffrn_reflns_limit_h_max 10
_diffrn_reflns_limit_h_min -12
_diffrn_reflns_limit_k_max 12
_diffrn_reflns_limit_k_min -12
_diffrn_reflns_limit_l_max 24
_diffrn_reflns_limit_l_min -24
_diffrn_reflns_number 18091
_diffrn_reflns_point_group_measured_fraction_full 0.995
_diffrn_reflns_point_group_measured_fraction_max 0.994
_diffrn_reflns_theta_full 67.684
_diffrn_reflns_theta_max 68.117
_diffrn_reflns_theta_min 4.443
_exptl_absorpt_coefficient_mu 1.605
_exptl_absorpt_correction_T_max 0.942
_exptl_absorpt_correction_T_min 0.828
_exptl_absorpt_correction_type gaussian
_exptl_absorpt_process_details
;
CrysAlisPro 1.171.38.43 (Rigaku Oxford Diffraction, 2015)
Numerical absorption correction based on gaussian integration over
            a multifaceted crystal model
Empirical absorption correction using spherical harmonics,
 implemented in SCALE3 ABSPACK scaling algorithm.
;
_exptl_crystal_colour 'clear brown'
_exptl_crystal_colour_lustre clear
_exptl_crystal_colour_primary brown
_exptl_crystal_density_diffrn 1.176
_exptl_crystal_description plate
_exptl_crystal_F_000 766
_exptl_crystal_size_max 0.174
_exptl_crystal_size_mid 0.091
_exptl_crystal_size_min 0.054
_refine_diff_density_max 0.431
_refine_diff_density_min -0.392
_refine_diff_density_rms 0.053
_refine_ls_extinction_method none
_refine_ls_goodness_of_fit_ref 1.033
_refine_ls_hydrogen_treatment mixed
_refine_ls_matrix_type full
_refine_ls_number_parameters 472
_refine_ls_number_reflns 7259
_refine_ls_number_restraints 0
_refine_ls_restrained_S_all 1.033
_refine_ls_R_factor_all 0.0526
_refine_ls_R_factor_gt 0.0470
_refine_ls_shift/su_max 0.000
_refine_ls_shift/su_mean 0.000
_refine_ls_structure_factor_coef Fsqd
_refine_ls_weighting_details 'w=1/[\s^2^(Fo^2^)+(0.0817P)^2^+0.4017P] where P=(Fo^2^+2Fc^2^)/3'
_refine_ls_weighting_scheme calc
_refine_ls_wR_factor_gt 0.1255
_refine_ls_wR_factor_ref 0.1314
_reflns_Friedel_coverage 0.000
_reflns_number_gt 6399
_reflns_number_total 7259
_reflns_threshold_expression 'I > 2\s(I)'
_cod_data_source_file c7cc05792j2.cif
_cod_data_source_block hasj170224b
_cod_original_cell_volume 1993.93(11)
_cod_database_code 7120620
_shelx_space_group_comment
;
The symmetry employed for this shelxl refinement is uniquely defined
by the following loop, which should always be used as a source of
symmetry information in preference to the above space-group names.
They are only intended as comments.
;
_olex2_refinement_description
;
1. Fixed Uiso
 At 1.2 times of:
  All C(H) groups, All C(H,H) groups
 At 1.5 times of:
  All C(H,H,H) groups
2.a Ternary CH refined with riding coordinates:
 C33(H33), C11(H11), C18(H18), C6(H6), C4(H4), C30(H30), C22(H22)
2.b Secondary CH2 refined with riding coordinates:
 C3(H3A,H3B), C8(H8A,H8B), C7(H7A,H7B), C9(H9A,H9B), C10(H10A,H10B), C5(H5A,H5B)
2.c Aromatic/amide H refined with riding coordinates:
 C14(H14), C16(H16), C15(H15), C37(H37), C36(H36), C40(H40), C28(H28),
 C38(H38), C39(H39), C26(H26), C27(H27), C47(H47), C48(H48), C45(H45), C46(H46),
  C43(H43), C44(H44)
2.d Idealised Me refined as rotating group:
 C35(H35A,H35B,H35C), C19(H19A,H19B,H19C), C32(H32A,H32B,H32C), C34(H34A,H34B,
 H34C), C20(H20A,H20B,H20C), C31(H31A,H31B,H31C), C21(H21A,H21B,H21C), C23(H23A,
 H23B,H23C)
;
_shelx_shelxl_version_number 2014/7
_olex2_date_sample_data_collection 2017-02-24
_olex2_submission_original_sample_id hasj170224b
_olex2_submission_special_instructions 'No special instructions were received'
_oxdiff_exptl_absorpt_empirical_details
;
Empirical correction (ABSPACK) includes:
- Absorption correction using spherical harmonics
- Frame scaling
- Detector area scaling
;

loop_
_space_group_symop_operation_xyz
'x, y, z'
'-x, -y, -z'

loop_
_atom_site_label
_atom_site_type_symbol
_atom_site_fract_x
_atom_site_fract_y
_atom_site_fract_z
_atom_site_U_iso_or_equiv
_atom_site_adp_type
_atom_site_occupancy
_atom_site_site_symmetry_order
_atom_site_calc_flag
_atom_site_refinement_flags_posn
Ca1 Ca 0.86108(3) 0.91500(3) 0.88583(2) 0.02005(11) Uani 1 1 d .
N1 N 0.74386(14) 0.71957(15) 0.79059(7) 0.0187(3) Uani 1 1 d .
N2 N 0.53465(15) 0.74377(15) 0.77593(7) 0.0210(3) Uani 1 1 d .
C1 C 0.61136(17) 0.67463(17) 0.75749(8) 0.0178(3) Uani 1 1 d .
C2 C 0.52660(17) 0.53998(18) 0.69975(8) 0.0183(3) Uani 1 1 d .
C3 C 0.38583(17) 0.44615(19) 0.72605(8) 0.0209(3) Uani 1 1 d .
H3A H 0.4099 0.4147 0.7637 0.025 Uiso 1 1 calc R
H3B H 0.3358 0.5027 0.7420 0.025 Uiso 1 1 calc R
C12 C 0.59594(18) 0.86118(19) 0.83021(8) 0.0211(3) Uani 1 1 d .
C24 C 0.84674(17) 0.66930(18) 0.77036(8) 0.0207(3) Uani 1 1 d .
C33 C 0.81331(19) 0.56457(19) 0.87419(9) 0.0247(4) Uani 1 1 d .
H33 H 0.7989 0.6475 0.8955 0.030 Uiso 1 1 calc R
C14 C 0.63918(19) 0.9609(2) 0.95076(9) 0.0258(4) Uani 1 1 d .
H14 H 0.6240 0.9495 0.9942 0.031 Uiso 1 1 calc R
C8 C 0.60085(17) 0.44502(18) 0.67392(8) 0.0210(3) Uani 1 1 d .
H8A H 0.6880 0.4999 0.6559 0.025 Uiso 1 1 calc R
H8B H 0.6277 0.4140 0.7110 0.025 Uiso 1 1 calc R
C11 C 0.50049(18) 0.31387(19) 0.61902(8) 0.0228(4) Uani 1 1 d .
H11 H 0.5502 0.2557 0.6033 0.027 Uiso 1 1 calc R
C29 C 0.88710(18) 0.59849(18) 0.81202(9) 0.0233(4) Uani 1 1 d .
C16 C 0.7456(2) 1.1140(2) 0.87585(10) 0.0300(4) Uani 1 1 d .
H16 H 0.8028 1.2045 0.8695 0.036 Uiso 1 1 calc R
C7 C 0.48192(19) 0.58524(19) 0.63941(8) 0.0238(4) Uani 1 1 d .
H7A H 0.4323 0.6426 0.6545 0.029 Uiso 1 1 calc R
H7B H 0.5673 0.6430 0.6211 0.029 Uiso 1 1 calc R
C15 C 0.7271(2) 1.0951(2) 0.94078(9) 0.0299(4) Uani 1 1 d .
H15 H 0.7735 1.1720 0.9774 0.036 Uiso 1 1 calc R
C18 C 0.47647(18) 0.6956(2) 0.90621(9) 0.0258(4) Uani 1 1 d .
H18 H 0.4956 0.6266 0.8736 0.031 Uiso 1 1 calc R
C6 C 0.3828(2) 0.4540(2) 0.58432(9) 0.0262(4) Uani 1 1 d .
H6 H 0.3571 0.4854 0.5465 0.031 Uiso 1 1 calc R
C25 C 0.92284(18) 0.70625(19) 0.71490(9) 0.0254(4) Uani 1 1 d .
C17 C 0.6798(2) 0.9994(2) 0.81990(9) 0.0266(4) Uani 1 1 d .
C9 C 0.36275(19) 0.22428(19) 0.64662(9) 0.0258(4) Uani 1 1 d .
H9A H 0.3000 0.1421 0.6117 0.031 Uiso 1 1 calc R
H9B H 0.3865 0.1905 0.6834 0.031 Uiso 1 1 calc R
C37 C 1.2450(2) 1.0164(2) 0.84721(9) 0.0328(4) Uani 1 1 d .
H37 H 1.2700 0.9473 0.8242 0.039 Uiso 1 1 calc R
C41 C 1.12369(18) 1.09304(19) 0.93797(8) 0.0239(4) Uani 1 1 d .
C13 C 0.57339(18) 0.84297(19) 0.89655(9) 0.0224(4) Uani 1 1 d .
C4 C 0.28628(18) 0.3159(2) 0.67125(9) 0.0253(4) Uani 1 1 d .
H4 H 0.1988 0.2595 0.6896 0.030 Uiso 1 1 calc R
C10 C 0.46049(19) 0.3636(2) 0.56017(9) 0.0263(4) Uani 1 1 d .
H10A H 0.5469 0.4192 0.5419 0.032 Uiso 1 1 calc R
H10B H 0.3986 0.2816 0.5249 0.032 Uiso 1 1 calc R
C36 C 1.15938(19) 0.9881(2) 0.89935(9) 0.0261(4) Uani 1 1 d .
H36 H 1.1249 0.8988 0.9090 0.031 Uiso 1 1 calc R
C40 C 1.1660(2) 1.2199(2) 0.91430(9) 0.0289(4) Uani 1 1 d .
H40 H 1.1365 1.2877 0.9344 0.035 Uiso 1 1 calc R
C28 C 0.9964(2) 0.5597(2) 0.79477(10) 0.0324(4) Uani 1 1 d .
H28 H 1.0220 0.5106 0.8209 0.039 Uiso 1 1 calc R
C5 C 0.24581(19) 0.3653(2) 0.61248(9) 0.0282(4) Uani 1 1 d .
H5A H 0.1956 0.4221 0.6276 0.034 Uiso 1 1 calc R
H5B H 0.1822 0.2832 0.5777 0.034 Uiso 1 1 calc R
C42 C 1.04049(18) 1.07111(18) 0.99321(9) 0.0224(4) Uani 1 1 d .
C35 C 0.6638(2) 0.4369(2) 0.85685(10) 0.0298(4) Uani 1 1 d .
H35A H 0.6049 0.4552 0.8271 0.045 Uiso 1 1 calc GR
H35B H 0.6200 0.4225 0.8973 0.045 Uiso 1 1 calc GR
H35C H 0.6729 0.3531 0.8353 0.045 Uiso 1 1 calc GR
C30 C 0.89238(19) 0.7935(2) 0.67243(9) 0.0283(4) Uani 1 1 d .
H30 H 0.7977 0.7885 0.6805 0.034 Uiso 1 1 calc R
C38 C 1.2931(2) 1.1455(2) 0.82940(10) 0.0355(5) Uani 1 1 d .
H38 H 1.3534 1.1657 0.7960 0.043 Uiso 1 1 calc R
C39 C 1.2489(2) 1.2447(2) 0.86271(10) 0.0349(4) Uani 1 1 d .
H39 H 1.2764 1.3300 0.8496 0.042 Uiso 1 1 calc R
C26 C 1.0320(2) 0.6664(2) 0.70083(10) 0.0345(5) Uani 1 1 d .
H26 H 1.0819 0.6900 0.6645 0.041 Uiso 1 1 calc R
C19 C 0.3194(2) 0.6639(2) 0.88950(10) 0.0344(4) Uani 1 1 d .
H19A H 0.2981 0.7316 0.9200 0.052 Uiso 1 1 calc GR
H19B H 0.2572 0.5693 0.8938 0.052 Uiso 1 1 calc GR
H19C H 0.3042 0.6708 0.8443 0.052 Uiso 1 1 calc GR
C22 C 0.6937(3) 1.0208(2) 0.74886(10) 0.0364(5) Uani 1 1 d .
H22 H 0.7098 0.9431 0.7220 0.044 Uiso 1 1 calc R
C27 C 1.0676(2) 0.5926(3) 0.73958(11) 0.0408(5) Uani 1 1 d .
H27 H 1.1395 0.5648 0.7288 0.049 Uiso 1 1 calc R
C32 C 0.8881(2) 0.7399(3) 0.59635(10) 0.0399(5) Uani 1 1 d .
H32A H 0.9824 0.7526 0.5863 0.060 Uiso 1 1 calc GR
H32B H 0.8578 0.7930 0.5726 0.060 Uiso 1 1 calc GR
H32C H 0.8216 0.6405 0.5827 0.060 Uiso 1 1 calc GR
C34 C 0.9033(2) 0.5426(2) 0.92678(10) 0.0321(4) Uani 1 1 d .
H34A H 0.9166 0.4595 0.9085 0.048 Uiso 1 1 calc GR
H34B H 0.8543 0.5299 0.9660 0.048 Uiso 1 1 calc GR
H34C H 0.9954 0.6245 0.9388 0.048 Uiso 1 1 calc GR
C20 C 0.5011(2) 0.6742(2) 0.97578(10) 0.0384(5) Uani 1 1 d .
H20A H 0.6009 0.6986 0.9861 0.058 Uiso 1 1 calc GR
H20B H 0.4434 0.5763 0.9766 0.058 Uiso 1 1 calc GR
H20C H 0.4746 0.7343 1.0085 0.058 Uiso 1 1 calc GR
C31 C 1.0032(2) 0.9499(2) 0.69460(12) 0.0434(5) Uani 1 1 d .
H31A H 1.0004 0.9856 0.7413 0.065 Uiso 1 1 calc GR
H31B H 0.9812 1.0045 0.6684 0.065 Uiso 1 1 calc GR
H31C H 1.0976 0.9579 0.6881 0.065 Uiso 1 1 calc GR
C47 C 0.1985(3) -0.3514(3) 0.50649(15) 0.0525(6) Uani 1 1 d .
H47 H 0.1782 -0.4388 0.5161 0.063 Uiso 1 1 calc R
C21 C 0.5514(3) 1.0086(3) 0.71876(11) 0.0509(6) Uani 1 1 d .
H21A H 0.4741 0.9196 0.7219 0.076 Uiso 1 1 calc GR
H21B H 0.5563 1.0129 0.6724 0.076 Uiso 1 1 calc GR
H21C H 0.5346 1.0858 0.7431 0.076 Uiso 1 1 calc GR
C48 C 0.3034(3) -0.2317(3) 0.54522(12) 0.0503(6) Uani 1 1 d .
H48 H 0.3551 -0.2367 0.5814 0.060 Uiso 1 1 calc R
C23 C 0.8189(3) 1.1611(3) 0.74399(13) 0.0569(7) Uani 1 1 d .
H23A H 0.7990 1.2391 0.7642 0.085 Uiso 1 1 calc GR
H23B H 0.8309 1.1610 0.6976 0.085 Uiso 1 1 calc GR
H23C H 0.9056 1.1715 0.7671 0.085 Uiso 1 1 calc GR
C45 C 0.1493(3) -0.2170(4) 0.43976(13) 0.0614(8) Uani 1 1 d .
H45 H 0.0954 -0.2124 0.4044 0.074 Uiso 1 1 calc R
C46 C 0.1216(3) -0.3466(3) 0.45357(14) 0.0560(7) Uani 1 1 d .
H46 H 0.0503 -0.4304 0.4267 0.067 Uiso 1 1 calc R
C43 C 0.3343(3) -0.1036(3) 0.53185(15) 0.0621(8) Uani 1 1 d .
H43 H 0.4077 -0.0210 0.5585 0.075 Uiso 1 1 calc R
C44 C 0.2574(3) -0.0955(3) 0.47884(18) 0.0677(8) Uani 1 1 d .
H44 H 0.2788 -0.0075 0.4696 0.081 Uiso 1 1 calc R
H42 H 1.004(2) 1.140(2) 1.0093(10) 0.026(5) Uiso 1 1 d .

loop_
_atom_site_aniso_label
_atom_site_aniso_U_11
_atom_site_aniso_U_22
_atom_site_aniso_U_33
_atom_site_aniso_U_23
_atom_site_aniso_U_13
_atom_site_aniso_U_12
Ca1 0.01632(18) 0.02052(19) 0.01916(18) 0.00078(13) 0.00212(12) 0.00614(14)
N1 0.0158(6) 0.0185(7) 0.0197(7) 0.0010(5) 0.0031(5) 0.0073(6)
N2 0.0209(7) 0.0234(8) 0.0197(7) 0.0012(6) 0.0016(5) 0.0127(6)
C1 0.0178(8) 0.0198(8) 0.0169(7) 0.0044(6) 0.0048(6) 0.0091(7)
C2 0.0153(7) 0.0198(8) 0.0179(8) 0.0019(6) 0.0030(6) 0.0072(6)
C3 0.0157(8) 0.0264(9) 0.0194(8) 0.0038(7) 0.0045(6) 0.0090(7)
C12 0.0201(8) 0.0232(9) 0.0229(8) 0.0020(7) 0.0017(6) 0.0138(7)
C24 0.0120(7) 0.0184(8) 0.0238(8) -0.0040(6) 0.0001(6) 0.0036(6)
C33 0.0243(9) 0.0213(9) 0.0280(9) 0.0014(7) -0.0017(7) 0.0119(7)
C14 0.0225(8) 0.0339(10) 0.0208(8) -0.0008(7) 0.0028(7) 0.0155(8)
C8 0.0163(8) 0.0209(8) 0.0230(8) 0.0007(7) 0.0038(6) 0.0076(7)
C11 0.0191(8) 0.0231(9) 0.0232(8) -0.0006(7) 0.0038(6) 0.0094(7)
C29 0.0163(8) 0.0210(9) 0.0263(8) -0.0049(7) -0.0037(6) 0.0076(7)
C16 0.0353(10) 0.0227(9) 0.0330(10) 0.0018(8) 0.0024(8) 0.0160(8)
C7 0.0263(9) 0.0258(9) 0.0202(8) 0.0043(7) 0.0030(7) 0.0130(8)
C15 0.0322(10) 0.0279(10) 0.0273(9) -0.0065(7) -0.0011(7) 0.0172(8)
C18 0.0184(8) 0.0332(10) 0.0237(9) 0.0052(7) 0.0041(7) 0.0102(7)
C6 0.0297(9) 0.0302(10) 0.0185(8) 0.0033(7) -0.0008(7) 0.0143(8)
C25 0.0147(8) 0.0254(9) 0.0242(8) -0.0059(7) 0.0001(6) 0.0035(7)
C17 0.0333(10) 0.0249(9) 0.0256(9) 0.0018(7) 0.0019(7) 0.0186(8)
C9 0.0226(8) 0.0236(9) 0.0243(8) 0.0016(7) 0.0010(7) 0.0059(7)
C37 0.0261(9) 0.0395(11) 0.0252(9) 0.0002(8) 0.0057(7) 0.0108(8)
C41 0.0157(8) 0.0278(9) 0.0198(8) 0.0031(7) 0.0000(6) 0.0032(7)
C13 0.0180(8) 0.0297(9) 0.0226(8) 0.0012(7) 0.0021(6) 0.0155(7)
C4 0.0162(8) 0.0274(9) 0.0249(9) 0.0023(7) 0.0049(7) 0.0045(7)
C10 0.0242(9) 0.0268(9) 0.0202(8) -0.0010(7) 0.0040(7) 0.0070(7)
C36 0.0212(8) 0.0256(9) 0.0245(9) 0.0047(7) 0.0034(7) 0.0045(7)
C40 0.0290(9) 0.0263(10) 0.0263(9) 0.0048(7) 0.0037(7) 0.0083(8)
C28 0.0259(9) 0.0375(11) 0.0338(10) -0.0057(8) -0.0053(8) 0.0205(9)
C5 0.0185(8) 0.0350(10) 0.0262(9) -0.0027(8) -0.0030(7) 0.0119(8)
C42 0.0204(8) 0.0202(9) 0.0221(8) 0.0028(7) 0.0037(7) 0.0057(7)
C35 0.0251(9) 0.0279(10) 0.0319(9) 0.0082(8) -0.0009(7) 0.0075(8)
C30 0.0220(9) 0.0285(10) 0.0247(9) 0.0035(7) 0.0071(7) 0.0034(7)
C38 0.0270(10) 0.0431(12) 0.0258(9) 0.0083(9) 0.0108(8) 0.0056(9)
C39 0.0337(10) 0.0324(11) 0.0288(10) 0.0105(8) 0.0076(8) 0.0042(8)
C26 0.0179(8) 0.0495(13) 0.0260(9) -0.0054(9) 0.0033(7) 0.0122(8)
C19 0.0192(9) 0.0463(12) 0.0321(10) 0.0044(9) 0.0040(7) 0.0114(9)
C22 0.0589(13) 0.0274(10) 0.0282(10) 0.0055(8) 0.0084(9) 0.0242(10)
C27 0.0257(10) 0.0616(15) 0.0361(11) -0.0097(10) 0.0000(8) 0.0298(10)
C32 0.0353(11) 0.0474(13) 0.0285(10) 0.0056(9) 0.0093(8) 0.0119(10)
C34 0.0325(10) 0.0274(10) 0.0340(10) 0.0006(8) -0.0071(8) 0.0145(8)
C20 0.0306(10) 0.0437(12) 0.0321(10) 0.0140(9) 0.0007(8) 0.0067(9)
C31 0.0384(12) 0.0326(12) 0.0406(12) 0.0066(9) 0.0018(9) 0.0000(9)
C47 0.0397(13) 0.0499(15) 0.0774(18) 0.0152(13) 0.0152(12) 0.0282(12)
C21 0.0884(19) 0.0514(14) 0.0302(11) 0.0057(10) -0.0053(11) 0.0492(15)
C48 0.0566(15) 0.0626(16) 0.0427(12) 0.0036(11) -0.0003(11) 0.0407(13)
C23 0.094(2) 0.0327(12) 0.0406(13) 0.0123(10) 0.0220(13) 0.0230(13)
C45 0.0330(12) 0.106(2) 0.0398(13) 0.0315(15) 0.0032(10) 0.0204(14)
C46 0.0341(12) 0.0563(16) 0.0542(15) -0.0095(13) 0.0021(11) 0.0088(11)
C43 0.0559(16) 0.0482(15) 0.0686(18) -0.0194(13) -0.0215(13) 0.0265(13)
C44 0.0555(16) 0.0552(17) 0.100(2) 0.0382(17) 0.0092(16) 0.0226(14)

loop_
_atom_type_symbol
_atom_type_description
_atom_type_scat_dispersion_real
_atom_type_scat_dispersion_imag
_atom_type_scat_source
C C 0.0181 0.0091 'International Tables Vol C Tables 4.2.6.8 and 6.1.1.4'
H H 0.0000 0.0000 'International Tables Vol C Tables 4.2.6.8 and 6.1.1.4'
Ca Ca 0.3641 1.2855 'International Tables Vol C Tables 4.2.6.8 and 6.1.1.4'
N N 0.0311 0.0180 'International Tables Vol C Tables 4.2.6.8 and 6.1.1.4'

loop_
_exptl_crystal_face_index_h
_exptl_crystal_face_index_k
_exptl_crystal_face_index_l
_exptl_crystal_face_perp_dist
0 -5 -6 0.0510
-2 4 -12 0.0358
1 3 9 0.0431
-2 1 -12 0.0288
2 2 -13 0.0354
0 -6 7 0.0682
0 -2 13 0.0378
-5 1 -9 0.0543
0 -1 -12 0.0269
-1 -2 -10 0.0342
5 -5 -6 0.0332
2 -4 -9 0.0309
4 -4 11 0.0401
-1 1 13 0.0263
-4 4 8 0.0363
-6 6 0 0.0417
-4 4 -10 0.0327
3 -2 -11 0.0271
2 5 -6 0.0655
0 1 -13 0.0241
1 -2 13 0.0289
3 -1 12 0.0359
5 -6 5 0.0464

loop_
_geom_angle_atom_site_label_1
_geom_angle_atom_site_label_2
_geom_angle_atom_site_label_3
_geom_angle
_geom_angle_site_symmetry_1
_geom_angle_site_symmetry_3
N1 Ca1 C12 61.20(5) . .
N1 Ca1 C14 106.50(5) . .
N1 Ca1 C16 105.51(5) . .
N1 Ca1 C15 120.91(5) . .
N1 Ca1 C17 77.30(5) . .
N1 Ca1 C41 137.46(5) . .
N1 Ca1 C13 77.84(5) . .
N1 Ca1 C36 108.76(5) . .
N1 Ca1 C42 158.25(5) . .
N1 Ca1 C42 131.96(5) . 2_777
C12 Ca1 C14 51.56(5) . .
C12 Ca1 C16 50.98(5) . .
C12 Ca1 C15 59.71(5) . .
C12 Ca1 C17 29.43(5) . .
C12 Ca1 C13 29.96(5) . .
C12 Ca1 C36 160.22(5) . .
C14 Ca1 C16 49.43(6) . .
C14 Ca1 C15 27.94(6) . .
C16 Ca1 C15 27.74(5) . .
C17 Ca1 C14 59.08(5) . .
C17 Ca1 C16 28.21(5) . .
C17 Ca1 C15 50.10(5) . .
C17 Ca1 C36 136.19(6) . .
C41 Ca1 C12 150.61(6) . .
C41 Ca1 C14 115.94(6) . .
C41 Ca1 C16 99.93(6) . .
C41 Ca1 C15 97.06(6) . .
C41 Ca1 C17 122.15(6) . .
C41 Ca1 C13 144.63(6) . .
C41 Ca1 C36 29.99(6) . .
C41 Ca1 C42 58.47(5) . 2_777
C13 Ca1 C14 28.69(5) . .
C13 Ca1 C16 59.17(6) . .
C13 Ca1 C15 50.56(5) . .
C13 Ca1 C17 51.92(5) . .
C13 Ca1 C36 169.80(5) . .
C36 Ca1 C14 144.11(5) . .
C36 Ca1 C16 124.17(6) . .
C36 Ca1 C15 126.91(6) . .
C42 Ca1 C12 132.46(5) 2_777 .
C42 Ca1 C12 138.85(5) . .
C42 Ca1 C14 84.32(5) 2_777 .
C42 Ca1 C14 89.22(5) . .
C42 Ca1 C16 115.76(6) 2_777 .
C42 Ca1 C16 96.11(6) . .
C42 Ca1 C15 79.84(5) . .
C42 Ca1 C15 90.57(6) 2_777 .
C42 Ca1 C17 124.27(6) . .
C42 Ca1 C17 140.42(6) 2_777 .
C42 Ca1 C41 31.96(5) . .
C42 Ca1 C13 102.55(5) 2_777 .
C42 Ca1 C13 116.42(5) . .
C42 Ca1 C36 67.24(5) 2_777 .
C42 Ca1 C36 55.00(5) . .
C42 Ca1 C42 32.89(7) . 2_777
C1 N1 Ca1 127.15(11) . .
C1 N1 C24 126.14(14) . .
C24 N1 Ca1 106.35(10) . .
C1 N2 C12 116.64(14) . .
N1 C1 C2 128.27(14) . .
N2 C1 N1 120.14(15) . .
N2 C1 C2 111.49(14) . .
C3 C2 C1 106.73(12) . .
C8 C2 C1 117.66(13) . .
C8 C2 C3 107.38(14) . .
C8 C2 C7 108.38(13) . .
C7 C2 C1 109.14(13) . .
C7 C2 C3 107.06(13) . .
C2 C3 H3A 109.3 . .
C2 C3 H3B 109.3 . .
H3A C3 H3B 107.9 . .
C4 C3 C2 111.67(13) . .
C4 C3 H3A 109.3 . .
C4 C3 H3B 109.3 . .
N2 C12 Ca1 114.83(10) . .
N2 C12 C17 120.52(15) . .
N2 C12 C13 119.81(16) . .
C17 C12 Ca1 79.54(10) . .
C17 C12 C13 119.66(16) . .
C13 C12 Ca1 76.53(9) . .
C29 C24 N1 118.64(15) . .
C29 C24 C25 119.81(15) . .
C25 C24 N1 120.96(16) . .
C29 C33 H33 106.7 . .
C29 C33 C35 112.55(15) . .
C29 C33 C34 113.87(15) . .
C35 C33 H33 106.7 . .
C34 C33 H33 106.7 . .
C34 C33 C35 109.81(15) . .
Ca1 C14 H14 121.5 . .
C15 C14 Ca1 77.90(10) . .
C15 C14 H14 119.5 . .
C15 C14 C13 120.98(17) . .
C13 C14 Ca1 72.25(9) . .
C13 C14 H14 119.5 . .
C2 C8 H8A 109.4 . .
C2 C8 H8B 109.4 . .
H8A C8 H8B 108.0 . .
C11 C8 C2 110.99(13) . .
C11 C8 H8A 109.4 . .
C11 C8 H8B 109.4 . .
C8 C11 H11 109.4 . .
C9 C11 C8 110.42(14) . .
C9 C11 H11 109.4 . .
C10 C11 C8 109.15(14) . .
C10 C11 H11 109.4 . .
C10 C11 C9 109.07(14) . .
C24 C29 C33 121.21(15) . .
C28 C29 C24 118.35(17) . .
C28 C29 C33 120.44(17) . .
Ca1 C16 H16 122.1 . .
C15 C16 Ca1 76.23(11) . .
C15 C16 H16 119.4 . .
C15 C16 C17 121.23(18) . .
C17 C16 Ca1 73.53(10) . .
C17 C16 H16 119.4 . .
C2 C7 H7A 109.5 . .
C2 C7 H7B 109.5 . .
H7A C7 H7B 108.0 . .
C6 C7 C2 110.90(14) . .
C6 C7 H7A 109.5 . .
C6 C7 H7B 109.5 . .
Ca1 C15 H15 120.9 . .
C14 C15 Ca1 74.17(10) . .
C14 C15 C16 119.80(17) . .
C14 C15 H15 120.1 . .
C16 C15 Ca1 76.03(11) . .
C16 C15 H15 120.1 . .
C13 C18 H18 107.6 . .
C13 C18 C19 108.83(15) . .
C13 C18 C20 114.38(16) . .
C19 C18 H18 107.6 . .
C20 C18 H18 107.6 . .
C20 C18 C19 110.69(15) . .
C7 C6 H6 109.4 . .
C10 C6 C7 109.67(15) . .
C10 C6 H6 109.4 . .
C10 C6 C5 109.50(15) . .
C5 C6 C7 109.55(14) . .
C5 C6 H6 109.4 . .
C24 C25 C30 121.77(15) . .
C26 C25 C24 119.03(18) . .
C26 C25 C30 119.14(17) . .
C12 C17 Ca1 71.02(9) . .
C12 C17 C22 119.70(16) . .
C16 C17 Ca1 78.26(11) . .
C16 C17 C12 118.91(17) . .
C16 C17 C22 121.37(18) . .
C22 C17 Ca1 122.52(13) . .
C11 C9 H9A 109.9 . .
C11 C9 H9B 109.9 . .
H9A C9 H9B 108.3 . .
C4 C9 C11 109.04(15) . .
C4 C9 H9A 109.9 . .
C4 C9 H9B 109.9 . .
C36 C37 H37 119.5 . .
C38 C37 H37 119.5 . .
C38 C37 C36 121.01(19) . .
C36 C41 Ca1 84.24(10) . .
C36 C41 C42 123.67(17) . .
C40 C41 Ca1 109.07(12) . .
C40 C41 C36 115.21(16) . .
C40 C41 C42 120.90(17) . .
C42 C41 Ca1 73.90(10) . .
C12 C13 Ca1 73.51(9) . .
C12 C13 C18 118.80(16) . .
C14 C13 Ca1 79.06(10) . .
C14 C13 C12 119.28(17) . .
C14 C13 C18 121.92(16) . .
C18 C13 Ca1 118.54(11) . .
C3 C4 H4 109.4 . .
C9 C4 C3 109.82(14) . .
C9 C4 H4 109.4 . .
C9 C4 C5 109.44(14) . .
C5 C4 C3 109.40(15) . .
C5 C4 H4 109.4 . .
C11 C10 H10A 109.7 . .
C11 C10 H10B 109.7 . .
C6 C10 C11 109.62(14) . .
C6 C10 H10A 109.7 . .
C6 C10 H10B 109.7 . .
H10A C10 H10B 108.2 . .
Ca1 C36 H36 81.6 . .
C37 C36 Ca1 123.59(13) . .
C37 C36 C41 121.45(18) . .
C37 C36 H36 119.3 . .
C41 C36 Ca1 65.76(9) . .
C41 C36 H36 119.3 . .
C41 C40 H40 119.1 . .
C39 C40 C41 121.83(19) . .
C39 C40 H40 119.1 . .
C29 C28 H28 119.2 . .
C27 C28 C29 121.54(19) . .
C27 C28 H28 119.2 . .
C6 C5 H5A 109.8 . .
C6 C5 H5B 109.8 . .
C4 C5 C6 109.22(14) . .
C4 C5 H5A 109.8 . .
C4 C5 H5B 109.8 . .
H5A C5 H5B 108.3 . .
Ca1 C42 Ca1 147.11(7) . 2_777
Ca1 C42 H42 93.0(12) 2_777 .
Ca1 C42 H42 101.2(12) . .
C41 C42 Ca1 74.14(10) . .
C41 C42 Ca1 125.03(12) . 2_777
C41 C42 C42 122.4(2) . 2_777
C41 C42 H42 116.7(13) . .
C42 C42 Ca1 73.02(13) 2_777 2_777
C42 C42 Ca1 74.10(13) 2_777 .
C42 C42 H42 115.9(13) 2_777 .
C33 C35 H35A 109.5 . .
C33 C35 H35B 109.5 . .
C33 C35 H35C 109.5 . .
H35A C35 H35B 109.5 . .
H35A C35 H35C 109.5 . .
H35B C35 H35C 109.5 . .
C25 C30 H30 107.6 . .
C25 C30 C32 114.16(17) . .
C25 C30 C31 110.21(16) . .
C32 C30 H30 107.6 . .
C31 C30 H30 107.6 . .
C31 C30 C32 109.44(17) . .
C37 C38 H38 120.9 . .
C37 C38 C39 118.29(17) . .
C39 C38 H38 120.9 . .
C40 C39 C38 121.73(19) . .
C40 C39 H39 119.1 . .
C38 C39 H39 119.1 . .
C25 C26 H26 119.4 . .
C27 C26 C25 121.28(19) . .
C27 C26 H26 119.4 . .
C18 C19 H19A 109.5 . .
C18 C19 H19B 109.5 . .
C18 C19 H19C 109.5 . .
H19A C19 H19B 109.5 . .
H19A C19 H19C 109.5 . .
H19B C19 H19C 109.5 . .
C17 C22 H22 107.7 . .
C17 C22 C21 109.11(18) . .
C17 C22 C23 113.93(18) . .
C21 C22 H22 107.7 . .
C23 C22 H22 107.7 . .
C23 C22 C21 110.6(2) . .
C28 C27 H27 120.1 . .
C26 C27 C28 119.88(17) . .
C26 C27 H27 120.1 . .
C30 C32 H32A 109.5 . .
C30 C32 H32B 109.5 . .
C30 C32 H32C 109.5 . .
H32A C32 H32B 109.5 . .
H32A C32 H32C 109.5 . .
H32B C32 H32C 109.5 . .
C33 C34 H34A 109.5 . .
C33 C34 H34B 109.5 . .
C33 C34 H34C 109.5 . .
H34A C34 H34B 109.5 . .
H34A C34 H34C 109.5 . .
H34B C34 H34C 109.5 . .
C18 C20 H20A 109.5 . .
C18 C20 H20B 109.5 . .
C18 C20 H20C 109.5 . .
H20A C20 H20B 109.5 . .
H20A C20 H20C 109.5 . .
H20B C20 H20C 109.5 . .
C30 C31 H31A 109.5 . .
C30 C31 H31B 109.5 . .
C30 C31 H31C 109.5 . .
H31A C31 H31B 109.5 . .
H31A C31 H31C 109.5 . .
H31B C31 H31C 109.5 . .
C48 C47 H47 119.5 . .
C48 C47 C46 120.9(3) . .
C46 C47 H47 119.5 . .
C22 C21 H21A 109.5 . .
C22 C21 H21B 109.5 . .
C22 C21 H21C 109.5 . .
H21A C21 H21B 109.5 . .
H21A C21 H21C 109.5 . .
H21B C21 H21C 109.5 . .
C47 C48 H48 119.9 . .
C47 C48 C43 120.2(2) . .
C43 C48 H48 119.9 . .
C22 C23 H23A 109.5 . .
C22 C23 H23B 109.5 . .
C22 C23 H23C 109.5 . .
H23A C23 H23B 109.5 . .
H23A C23 H23C 109.5 . .
H23B C23 H23C 109.5 . .
C46 C45 H45 120.5 . .
C44 C45 H45 120.5 . .
C44 C45 C46 119.0(2) . .
C47 C46 C45 119.8(2) . .
C47 C46 H46 120.1 . .
C45 C46 H46 120.1 . .
C48 C43 H43 120.0 . .
C48 C43 C44 120.1(3) . .
C44 C43 H43 120.0 . .
C45 C44 C43 119.8(3) . .
C45 C44 H44 120.1 . .
C43 C44 H44 120.1 . .

loop_
_geom_bond_atom_site_label_1
_geom_bond_atom_site_label_2
_geom_bond_distance
_geom_bond_site_symmetry_2
Ca1 N1 2.3887(14) .
Ca1 C12 2.7289(17) .
Ca1 C14 2.8532(17) .
Ca1 C16 2.8973(19) .
Ca1 C15 2.8998(18) .
Ca1 C17 2.8378(18) .
Ca1 C41 2.6017(17) .
Ca1 C13 2.7677(17) .
Ca1 C36 2.8388(18) .
Ca1 C42 2.5986(17) .
Ca1 C42 2.6131(17) 2_777
N1 C1 1.357(2) .
N1 C24 1.423(2) .
N2 C1 1.316(2) .
N2 C12 1.390(2) .
C1 C2 1.555(2) .
C2 C3 1.554(2) .
C2 C8 1.543(2) .
C2 C7 1.548(2) .
C3 H3A 0.9700 .
C3 H3B 0.9700 .
C3 C4 1.531(2) .
C12 C17 1.418(3) .
C12 C13 1.421(2) .
C24 C29 1.416(3) .
C24 C25 1.420(2) .
C33 H33 0.9800 .
C33 C29 1.524(3) .
C33 C35 1.532(3) .
C33 C34 1.531(2) .
C14 H14 0.9300 .
C14 C15 1.389(3) .
C14 C13 1.395(3) .
C8 H8A 0.9700 .
C8 H8B 0.9700 .
C8 C11 1.539(2) .
C11 H11 0.9800 .
C11 C9 1.532(2) .
C11 C10 1.531(2) .
C29 C28 1.395(2) .
C16 H16 0.9300 .
C16 C15 1.390(3) .
C16 C17 1.399(3) .
C7 H7A 0.9700 .
C7 H7B 0.9700 .
C7 C6 1.538(2) .
C15 H15 0.9300 .
C18 H18 0.9800 .
C18 C13 1.517(3) .
C18 C19 1.531(2) .
C18 C20 1.523(3) .
C6 H6 0.9800 .
C6 C10 1.526(3) .
C6 C5 1.530(3) .
C25 C30 1.519(3) .
C25 C26 1.389(3) .
C17 C22 1.519(3) .
C9 H9A 0.9700 .
C9 H9B 0.9700 .
C9 C4 1.527(3) .
C37 H37 0.9300 .
C37 C36 1.399(3) .
C37 C38 1.381(3) .
C41 C36 1.426(3) .
C41 C40 1.426(3) .
C41 C42 1.432(2) .
C4 H4 0.9800 .
C4 C5 1.529(3) .
C10 H10A 0.9700 .
C10 H10B 0.9700 .
C36 H36 0.9300 .
C40 H40 0.9300 .
C40 C39 1.370(3) .
C28 H28 0.9300 .
C28 C27 1.384(3) .
C5 H5A 0.9700 .
C5 H5B 0.9700 .
C42 Ca1 2.6130(17) 2_777
C42 C42 1.475(3) 2_777
C42 H42 0.97(2) .
C35 H35A 0.9600 .
C35 H35B 0.9600 .
C35 H35C 0.9600 .
C30 H30 0.9800 .
C30 C32 1.540(3) .
C30 C31 1.529(3) .
C38 H38 0.9300 .
C38 C39 1.393(3) .
C39 H39 0.9300 .
C26 H26 0.9300 .
C26 C27 1.374(3) .
C19 H19A 0.9600 .
C19 H19B 0.9600 .
C19 H19C 0.9600 .
C22 H22 0.9800 .
C22 C21 1.531(3) .
C22 C23 1.527(3) .
C27 H27 0.9300 .
C32 H32A 0.9600 .
C32 H32B 0.9600 .
C32 H32C 0.9600 .
C34 H34A 0.9600 .
C34 H34B 0.9600 .
C34 H34C 0.9600 .
C20 H20A 0.9600 .
C20 H20B 0.9600 .
C20 H20C 0.9600 .
C31 H31A 0.9600 .
C31 H31B 0.9600 .
C31 H31C 0.9600 .
C47 H47 0.9300 .
C47 C48 1.343(4) .
C47 C46 1.357(4) .
C21 H21A 0.9600 .
C21 H21B 0.9600 .
C21 H21C 0.9600 .
C48 H48 0.9300 .
C48 C43 1.354(4) .
C23 H23A 0.9600 .
C23 H23B 0.9600 .
C23 H23C 0.9600 .
C45 H45 0.9300 .
C45 C46 1.380(4) .
C45 C44 1.368(4) .
C46 H46 0.9300 .
C43 H43 0.9300 .
C43 C44 1.375(4) .
C44 H44 0.9300 .
